data_4345833
loop_
_publ_author_name
'Roy, Suman K.'
'Sengupta, Debabrata'
'Rath, Santi Prasad'
'Saha, Tanushri'
'Samanta, Subhas'
'Goswami, Sreebrata'

_publ_section_title
;
 Role of Mediator and Effects of Temperature on ortho-C-N Bond Fusion
 Reactions of Aniline Using Ruthenium Templates: Isolation and
 Characterization of New Ruthenium Complexes of the in-Situ-Generated
 Ligands.
;
_journal_issue 9
_journal_name_full 'Inorganic chemistry'
_journal_page_first 4966
_journal_page_last 4977
_journal_paper_doi 10.1021/acs.inorgchem.6b03163
_journal_volume 56
_journal_year 2017
_chemical_formula_moiety 'C27 H21 Cl N5 Ru, Cl'
_chemical_formula_sum 'C27 H21 Cl2 N5 Ru'
_chemical_formula_weight 587.46
_chemical_name_systematic
;
 ?
;
_space_group_crystal_system triclinic
_space_group_IT_number 2
_space_group_name_Hall '-P 1'
_space_group_name_H-M_alt 'P -1'
_symmetry_space_group_name_Hall '-P 1'
_symmetry_space_group_name_H-M 'P -1'
_atom_sites_solution_hydrogens geom
_audit_creation_method SHELXL-2014
_cell_angle_alpha 97.898(5)
_cell_angle_beta 93.196(5)
_cell_angle_gamma 109.369(5)
_cell_formula_units_Z 2
_cell_length_a 8.652(5)
_cell_length_b 10.194(5)
_cell_length_c 17.895(5)
_cell_measurement_reflns_used 5047
_cell_measurement_temperature 150(2)
_cell_measurement_theta_max 24.9
_cell_measurement_theta_min 1.4
_cell_volume 1466.2(12)
_computing_structure_refinement 'SHELXL-2014 (Sheldrick, 2014)'
_diffrn_ambient_temperature 150(2)
_diffrn_measured_fraction_theta_full 0.949
_diffrn_measured_fraction_theta_max 0.992
_diffrn_measurement_device_type 'CCD area detector'
_diffrn_radiation_type MoK\a
_diffrn_radiation_wavelength 0.71073
_diffrn_reflns_av_R_equivalents 0.0516
_diffrn_reflns_av_unetI/netI 0.0656
_diffrn_reflns_Laue_measured_fraction_full 0.949
_diffrn_reflns_Laue_measured_fraction_max 0.992
_diffrn_reflns_limit_h_max 10
_diffrn_reflns_limit_h_min -10
_diffrn_reflns_limit_k_max 12
_diffrn_reflns_limit_k_min -12
_diffrn_reflns_limit_l_max 21
_diffrn_reflns_limit_l_min -21
_diffrn_reflns_number 13195
_diffrn_reflns_point_group_measured_fraction_full 0.949
_diffrn_reflns_point_group_measured_fraction_max 0.992
_diffrn_reflns_theta_full 25.242
_diffrn_reflns_theta_max 24.909
_diffrn_reflns_theta_min 1.156
_exptl_absorpt_coefficient_mu 0.739
_exptl_absorpt_correction_T_max 0.686
_exptl_absorpt_correction_T_min 0.678
_exptl_absorpt_correction_type empirical
_exptl_absorpt_process_details SADABS
_exptl_crystal_colour red
_exptl_crystal_density_diffrn 1.331
_exptl_crystal_description plate
_exptl_crystal_F_000 592
_exptl_crystal_size_max 0.500
_exptl_crystal_size_mid 0.500
_exptl_crystal_size_min 0.500
_refine_diff_density_max 1.112
_refine_diff_density_min -0.961
_refine_diff_density_rms 0.107
_refine_ls_extinction_method none
_refine_ls_goodness_of_fit_ref 1.719
_refine_ls_hydrogen_treatment constr
_refine_ls_matrix_type full
_refine_ls_number_parameters 316
_refine_ls_number_reflns 5047
_refine_ls_number_restraints 0
_refine_ls_restrained_S_all 1.719
_refine_ls_R_factor_all 0.0591
_refine_ls_R_factor_gt 0.0487
_refine_ls_shift/su_max 0.001
_refine_ls_shift/su_mean 0.000
_refine_ls_structure_factor_coef Fsqd
_refine_ls_weighting_details 'w=1/[\s^2^(Fo^2^)] where P=(Fo^2^+2Fc^2^)/3'
_refine_ls_weighting_scheme calc
_refine_ls_wR_factor_gt 0.1010
_refine_ls_wR_factor_ref 0.1037
_reflns_Friedel_coverage 0.000
_reflns_number_gt 4234
_reflns_number_total 5047
_reflns_threshold_expression 'I > 2\s(I)'
_cod_data_source_file ic6b03163_si_002.cif
_cod_data_source_block 2
_cod_depositor_comments
;
The following automatic conversions were performed:

'_exptl_absorpt_correction_type' value 'EMPIRICAL' changed to
'empirical' according to
/home/data/users/saulius/crontab/automatic-downloads/current/ACS/lib/dictionaries/cif_core.dic
dictionary named 'cif_core.dic' version 2.4.2 from 2011-04-26.

Automatic conversion script
Id: cif_fix_values 4973 2017-02-22 13:04:09Z antanas 
;
_cod_original_formula_sum 'C27 H21 Cl2 N5 Ru '
_cod_database_code 4345833
_shelx_space_group_comment
;
The symmetry employed for this shelxl refinement is uniquely defined
by the following loop, which should always be used as a source of
symmetry information in preference to the above space-group names.
They are only intended as comments.
;
_shelx_estimated_absorpt_t_min 0.865
_shelx_estimated_absorpt_t_max 0.865
_shelxl_version_number 2014-3

loop_
_space_group_symop_operation_xyz
'x, y, z'
'-x, -y, -z'

loop_
_atom_site_label
_atom_site_type_symbol
_atom_site_fract_x
_atom_site_fract_y
_atom_site_fract_z
_atom_site_U_iso_or_equiv
_atom_site_adp_type
_atom_site_occupancy
_atom_site_site_symmetry_order
_atom_site_calc_flag
_atom_site_refinement_flags_posn
_atom_site_refinement_flags_adp
Ru1 Ru 0.72608(4) -0.00601(4) 0.74579(2) 0.01954(13) Uani 1 1 d . .
Cl1 Cl 0.53407(13) -0.20480(12) 0.79000(7) 0.0286(3) Uani 1 1 d . .
N3 N 0.5305(4) 0.0606(4) 0.7249(2) 0.0228(9) Uani 1 1 d . .
N2 N 0.6400(4) -0.1058(4) 0.6416(2) 0.0221(9) Uani 1 1 d . .
N4 N 0.8797(4) 0.1643(4) 0.7159(2) 0.0211(9) Uani 1 1 d . .
H4A H 0.8860 0.1721 0.6688 0.025 Uiso 1 1 calc R U
N1 N 0.8838(4) -0.1183(4) 0.7258(2) 0.0226(9) Uani 1 1 d . .
N5 N 0.8308(4) 0.1135(4) 0.8496(2) 0.0204(9) Uani 1 1 d . .
C2 C 1.1187(6) -0.1886(5) 0.7508(3) 0.0332(12) Uani 1 1 d . .
H2 H 1.2083 -0.1831 0.7839 0.040 Uiso 1 1 calc R U
C22 C 0.7873(5) 0.0804(5) 0.9213(3) 0.0273(11) Uani 1 1 d . .
C16 C 0.9720(5) 0.2657(5) 0.7693(3) 0.0260(11) Uani 1 1 d . .
C14 C 0.3532(6) 0.1945(6) 0.7499(3) 0.0405(14) Uani 1 1 d . .
H14 H 0.3216 0.2559 0.7840 0.049 Uiso 1 1 calc R U
C21 C 0.9463(6) 0.2351(5) 0.8460(3) 0.0314(12) Uani 1 1 d . .
C3 C 1.0853(6) -0.2699(5) 0.6820(3) 0.0354(13) Uani 1 1 d . .
H3 H 1.1515 -0.3224 0.6672 0.042 Uiso 1 1 calc R U
C12 C 0.3186(6) 0.0511(6) 0.6299(3) 0.0339(13) Uani 1 1 d . .
H12 H 0.2637 0.0154 0.5813 0.041 Uiso 1 1 calc R U
C1 C 1.0149(6) -0.1121(5) 0.7716(3) 0.0277(11) Uani 1 1 d . .
H1 H 1.0382 -0.0550 0.8189 0.033 Uiso 1 1 calc R U
C11 C 0.4478(5) 0.0092(5) 0.6540(3) 0.0259(11) Uani 1 1 d . .
C10 C 0.5080(5) -0.0901(5) 0.6073(3) 0.0272(11) Uani 1 1 d . .
C4 C 0.9531(6) -0.2757(5) 0.6335(3) 0.0328(12) Uani 1 1 d . .
H4 H 0.9308 -0.3311 0.5856 0.039 Uiso 1 1 calc R U
C6 C 0.7124(5) -0.1959(5) 0.6085(3) 0.0253(11) Uani 1 1 d . .
C5 C 0.8530(5) -0.1986(5) 0.6560(3) 0.0251(11) Uani 1 1 d . .
C15 C 0.4824(6) 0.1508(5) 0.7706(3) 0.0322(12) Uani 1 1 d . .
H15 H 0.5385 0.1864 0.8189 0.039 Uiso 1 1 calc R U
C8 C 0.5150(7) -0.2544(6) 0.5013(3) 0.0442(15) Uani 1 1 d . .
H8 H 0.4717 -0.3054 0.4531 0.053 Uiso 1 1 calc R U
C7 C 0.6498(6) -0.2714(5) 0.5363(3) 0.0353(13) Uani 1 1 d . .
H7 H 0.6985 -0.3321 0.5123 0.042 Uiso 1 1 calc R U
C9 C 0.4410(6) -0.1641(6) 0.5349(3) 0.0366(13) Uani 1 1 d . .
H9 H 0.3499 -0.1529 0.5102 0.044 Uiso 1 1 calc R U
C17 C 1.0889(6) 0.3932(5) 0.7584(3) 0.0379(13) Uani 1 1 d . .
H17 H 1.1024 0.4141 0.7097 0.046 Uiso 1 1 calc R U
C23 C 0.7930(6) -0.0421(6) 0.9441(3) 0.0361(13) Uani 1 1 d . .
H23 H 0.8278 -0.1033 0.9115 0.043 Uiso 1 1 calc R U
C13 C 0.2721(6) 0.1447(6) 0.6774(3) 0.0420(14) Uani 1 1 d . .
H13 H 0.1872 0.1746 0.6613 0.050 Uiso 1 1 calc R U
C27 C 0.7316(7) 0.1696(6) 0.9709(3) 0.0415(14) Uani 1 1 d . .
H27 H 0.7279 0.2535 0.9574 0.050 Uiso 1 1 calc R U
C20 C 1.0531(7) 0.3379(6) 0.9075(3) 0.0466(15) Uani 1 1 d . .
H20 H 1.0443 0.3212 0.9572 0.056 Uiso 1 1 calc R U
C25 C 0.6923(7) 0.0120(7) 1.0605(3) 0.0535(17) Uani 1 1 d . .
H25 H 0.6606 -0.0109 1.1072 0.064 Uiso 1 1 calc R U
C26 C 0.6818(7) 0.1339(7) 1.0401(3) 0.0526(16) Uani 1 1 d . .
H26 H 0.6418 0.1920 1.0722 0.063 Uiso 1 1 calc R U
C18 C 1.1823(7) 0.4859(6) 0.8193(4) 0.0500(16) Uani 1 1 d . .
H18 H 1.2595 0.5704 0.8120 0.060 Uiso 1 1 calc R U
C24 C 0.7483(6) -0.0767(6) 1.0140(3) 0.0468(15) Uani 1 1 d . .
H24 H 0.7561 -0.1584 1.0290 0.056 Uiso 1 1 calc R U
C19 C 1.1633(8) 0.4554(6) 0.8940(4) 0.0602(19) Uani 1 1 d . .
H19 H 1.2303 0.5199 0.9346 0.072 Uiso 1 1 calc R U
Cl2 Cl 0.9379(3) 0.1235(3) 0.54443(11) 0.1031(8) Uani 1 1 d . .

loop_
_atom_site_aniso_label
_atom_site_aniso_U_11
_atom_site_aniso_U_22
_atom_site_aniso_U_33
_atom_site_aniso_U_23
_atom_site_aniso_U_13
_atom_site_aniso_U_12
Ru1 0.0133(2) 0.0224(2) 0.0214(2) 0.00340(15) 0.00236(15) 0.00420(15)
Cl1 0.0227(6) 0.0279(7) 0.0326(7) 0.0091(5) 0.0057(5) 0.0032(5)
N3 0.019(2) 0.026(2) 0.026(2) 0.0057(18) 0.0056(17) 0.0101(17)
N2 0.015(2) 0.025(2) 0.023(2) 0.0067(17) 0.0033(17) 0.0024(16)
N4 0.0163(19) 0.024(2) 0.021(2) -0.0023(17) 0.0014(16) 0.0082(17)
N1 0.019(2) 0.024(2) 0.025(2) 0.0078(18) 0.0057(17) 0.0042(16)
N5 0.019(2) 0.021(2) 0.024(2) 0.0025(17) -0.0012(17) 0.0106(17)
C2 0.031(3) 0.044(3) 0.034(3) 0.013(3) 0.008(2) 0.021(2)
C22 0.017(2) 0.033(3) 0.028(3) 0.004(2) 0.000(2) 0.005(2)
C16 0.023(3) 0.028(3) 0.029(3) 0.006(2) 0.003(2) 0.011(2)
C14 0.036(3) 0.058(4) 0.041(4) 0.006(3) 0.006(3) 0.033(3)
C21 0.033(3) 0.031(3) 0.028(3) 0.002(2) -0.001(2) 0.010(2)
C3 0.044(3) 0.034(3) 0.039(3) 0.011(3) 0.020(3) 0.023(3)
C12 0.018(3) 0.058(4) 0.027(3) 0.013(3) 0.001(2) 0.013(2)
C1 0.026(3) 0.031(3) 0.028(3) 0.007(2) 0.006(2) 0.011(2)
C11 0.020(3) 0.035(3) 0.021(3) 0.009(2) 0.003(2) 0.004(2)
C10 0.022(3) 0.029(3) 0.027(3) 0.005(2) 0.000(2) 0.003(2)
C4 0.042(3) 0.027(3) 0.031(3) 0.003(2) 0.010(3) 0.014(2)
C6 0.023(3) 0.024(3) 0.025(3) 0.003(2) 0.003(2) 0.004(2)
C5 0.030(3) 0.018(2) 0.025(3) 0.007(2) 0.009(2) 0.003(2)
C15 0.029(3) 0.042(3) 0.030(3) 0.012(2) 0.005(2) 0.015(2)
C8 0.049(4) 0.044(4) 0.022(3) -0.006(3) -0.007(3) -0.001(3)
C7 0.043(3) 0.029(3) 0.028(3) 0.000(2) 0.006(3) 0.007(2)
C9 0.030(3) 0.048(3) 0.024(3) 0.008(3) -0.007(2) 0.005(3)
C17 0.036(3) 0.034(3) 0.039(3) 0.014(3) -0.001(3) 0.004(3)
C23 0.029(3) 0.043(3) 0.034(3) 0.005(3) 0.003(2) 0.011(2)
C13 0.028(3) 0.066(4) 0.042(4) 0.018(3) 0.003(3) 0.027(3)
C27 0.052(4) 0.041(3) 0.030(3) -0.001(3) 0.001(3) 0.017(3)
C20 0.061(4) 0.038(3) 0.027(3) 0.003(3) -0.012(3) 0.003(3)
C25 0.037(3) 0.091(5) 0.022(3) 0.015(3) 0.000(3) 0.006(3)
C26 0.061(4) 0.073(5) 0.021(3) -0.001(3) 0.005(3) 0.024(4)
C18 0.045(4) 0.027(3) 0.066(4) 0.020(3) -0.007(3) -0.006(3)
C24 0.033(3) 0.059(4) 0.040(4) 0.014(3) -0.004(3) 0.005(3)
C19 0.074(5) 0.032(3) 0.049(4) 0.002(3) -0.024(3) -0.009(3)
Cl2 0.0822(15) 0.153(2) 0.0675(14) 0.0185(14) -0.0019(11) 0.0330(15)

loop_
_atom_type_symbol
_atom_type_description
_atom_type_scat_dispersion_real
_atom_type_scat_dispersion_imag
_atom_type_scat_source
C C 0.0033 0.0016 'International Tables Vol C Tables 4.2.6.8 and 6.1.1.4'
H H 0.0000 0.0000 'International Tables Vol C Tables 4.2.6.8 and 6.1.1.4'
Cl Cl 0.1484 0.1585 'International Tables Vol C Tables 4.2.6.8 and 6.1.1.4'
N N 0.0061 0.0033 'International Tables Vol C Tables 4.2.6.8 and 6.1.1.4'
Ru Ru -1.2594 0.8363 'International Tables Vol C Tables 4.2.6.8 and 6.1.1.4'
O O 0.0106 0.0060 'International Tables Vol C Tables 4.2.6.8 and 6.1.1.4'

loop_
_geom_angle_atom_site_label_1
_geom_angle_atom_site_label_2
_geom_angle_atom_site_label_3
_geom_angle
N4 Ru1 N2 95.84(15)
N4 Ru1 N5 78.52(15)
N2 Ru1 N5 174.36(15)
N4 Ru1 N3 91.11(14)
N2 Ru1 N3 78.70(15)
N5 Ru1 N3 101.45(14)
N4 Ru1 N1 92.77(14)
N2 Ru1 N1 79.04(15)
N5 Ru1 N1 100.87(14)
N3 Ru1 N1 157.68(15)
N4 Ru1 Cl1 175.98(11)
N2 Ru1 Cl1 87.44(11)
N5 Ru1 Cl1 98.20(11)
N3 Ru1 Cl1 87.25(11)
N1 Ru1 Cl1 90.14(11)
C15 N3 C11 118.0(4)
C15 N3 Ru1 127.7(3)
C11 N3 Ru1 114.3(3)
C10 N2 C6 121.9(4)
C10 N2 Ru1 119.6(3)
C6 N2 Ru1 118.3(3)
C16 N4 Ru1 118.5(3)
C1 N1 C5 118.5(4)
C1 N1 Ru1 127.3(3)
C5 N1 Ru1 114.0(3)
C21 N5 C22 119.0(4)
C21 N5 Ru1 114.2(3)
C22 N5 Ru1 126.7(3)
C3 C2 C1 118.4(5)
C23 C22 C27 117.8(5)
C23 C22 N5 121.6(4)
C27 C22 N5 120.6(5)
N4 C16 C17 126.2(5)
N4 C16 C21 113.6(4)
C17 C16 C21 120.2(4)
C15 C14 C13 118.4(5)
N5 C21 C20 128.4(5)
N5 C21 C16 115.0(4)
C20 C21 C16 116.5(4)
C2 C3 C4 120.1(5)
C13 C12 C11 120.0(5)
N1 C1 C2 122.6(5)
N3 C11 C12 121.0(4)
N3 C11 C10 114.6(4)
C12 C11 C10 124.4(4)
N2 C10 C9 120.6(5)
N2 C10 C11 112.7(4)
C9 C10 C11 126.7(5)
C3 C4 C5 119.9(5)
N2 C6 C7 119.3(4)
N2 C6 C5 113.1(4)
C7 C6 C5 127.6(4)
N1 C5 C4 120.5(4)
N1 C5 C6 115.4(4)
C4 C5 C6 124.1(4)
N3 C15 C14 123.4(5)
C7 C8 C9 122.2(5)
C8 C7 C6 118.5(5)
C8 C9 C10 117.5(5)
C18 C17 C16 119.7(5)
C22 C23 C24 122.1(5)
C12 C13 C14 119.1(5)
C26 C27 C22 120.6(5)
C19 C20 C21 120.7(5)
C24 C25 C26 121.8(6)
C25 C26 C27 119.2(5)
C17 C18 C19 120.8(5)
C25 C24 C23 118.4(6)
C20 C19 C18 121.9(5)

loop_
_geom_bond_atom_site_label_1
_geom_bond_atom_site_label_2
_geom_bond_distance
Ru1 N4 1.968(4)
Ru1 N2 1.972(4)
Ru1 N5 2.053(4)
Ru1 N3 2.056(4)
Ru1 N1 2.068(4)
Ru1 Cl1 2.4179(14)
N3 C15 1.332(6)
N3 C11 1.366(6)
N2 C10 1.333(6)
N2 C6 1.364(6)
N4 C16 1.310(6)
N1 C1 1.340(6)
N1 C5 1.357(5)
N5 C21 1.321(6)
N5 C22 1.411(6)
C2 C3 1.344(7)
C2 C1 1.404(6)
C22 C23 1.380(7)
C22 C27 1.401(7)
C16 C17 1.403(7)
C16 C21 1.461(6)
C14 C15 1.383(7)
C14 C13 1.384(7)
C21 C20 1.447(7)
C3 C4 1.378(7)
C12 C13 1.366(7)
C12 C11 1.390(6)
C11 C10 1.469(6)
C10 C9 1.393(6)
C4 C5 1.390(6)
C6 C7 1.389(6)
C6 C5 1.454(7)
C8 C7 1.365(7)
C8 C9 1.379(7)
C17 C18 1.359(7)
C23 C24 1.388(7)
C27 C26 1.390(7)
C20 C19 1.323(8)
C25 C24 1.369(8)
C25 C26 1.372(8)
C18 C19 1.419(8)

loop_
_platon_squeeze_void_nr
_platon_squeeze_void_average_x
_platon_squeeze_void_average_y
_platon_squeeze_void_average_z
_platon_squeeze_void_volume
_platon_squeeze_void_count_electrons
_platon_squeeze_void_content
1 0.416 0.500 0.144 368 16 ' '
